data_7041680
loop_
_publ_author_name
'Purkait, Suranjana'
'Aull\'on, Gabriel'
'Zangrando, Ennio'
'Chakraborty, Prateeti'

_publ_section_title
;
 Group 12 metal complexes of
 (2-piperazine-1-yl-ethyl)-pyridin-2-yl-methylene-amine: rare
 participation of terminal piperazine N in coordination leads to
 structural diversity.
;
_journal_issue 7
_journal_name_full 'Dalton transactions (Cambridge, England : 2003)'
_journal_page_first 2184
_journal_page_last 2195
_journal_paper_doi 10.1039/c6dt04578b
_journal_volume 46
_journal_year 2017
_chemical_formula_moiety 'C15 H22 Cd N6 O S2'
_chemical_formula_sum 'C15 H22 Cd N6 O S2'
_chemical_formula_weight 478.90
_space_group_crystal_system triclinic
_space_group_IT_number 2
_space_group_name_Hall '-P 1'
_space_group_name_H-M_alt 'P -1'
_symmetry_space_group_name_Hall '-P 1'
_symmetry_space_group_name_H-M 'P -1'
_atom_sites_solution_hydrogens mixed
_audit_creation_method SHELXL-2014/7
_audit_update_record
;
2017-01-10 deposited with the CCDC.
2017-01-12 downloaded from the CCDC.
;
_cell_angle_alpha 90.425(2)
_cell_angle_beta 101.331(2)
_cell_angle_gamma 118.210(2)
_cell_formula_units_Z 2
_cell_length_a 8.3497(4)
_cell_length_b 8.4147(4)
_cell_length_c 16.2518(7)
_cell_measurement_reflns_used 1342
_cell_measurement_temperature 293(2)
_cell_measurement_theta_max 23.02
_cell_measurement_theta_min 2.45
_cell_volume 979.94(8)
_computing_cell_refinement 'BRUKER SMART'
_computing_data_collection 'BRUKER SMART'
_computing_data_reduction 'BRUKER SAINT'
_computing_molecular_graphics 'Ortep3 for Windows (Farrugia,1997)'
_computing_publication_material 'Wingx 2013.03 (Farrugia, 1999)'
_computing_structure_refinement 'SHELXL-2014/7 (Sheldrick, 2014)'
_computing_structure_solution 'SHELX97 (Sheldrick, 2008)'
_diffrn_ambient_temperature 293(2)
_diffrn_measured_fraction_theta_full 0.988
_diffrn_measured_fraction_theta_max 0.968
_diffrn_measurement_device_type 'BRUKER SMART APEX CCD DIFFRACTOMETER'
_diffrn_measurement_method 'OMEGA-PHI SCAN'
_diffrn_radiation_monochromator graphite
_diffrn_radiation_source 'fine-focus sealed tube'
_diffrn_radiation_type MoK\a
_diffrn_radiation_wavelength 0.71073
_diffrn_reflns_av_R_equivalents 0.0289
_diffrn_reflns_av_unetI/netI 0.0344
_diffrn_reflns_Laue_measured_fraction_full 0.988
_diffrn_reflns_Laue_measured_fraction_max 0.968
_diffrn_reflns_limit_h_max 11
_diffrn_reflns_limit_h_min -11
_diffrn_reflns_limit_k_max 11
_diffrn_reflns_limit_k_min -11
_diffrn_reflns_limit_l_max 21
_diffrn_reflns_limit_l_min -19
_diffrn_reflns_number 14685
_diffrn_reflns_point_group_measured_fraction_full 0.988
_diffrn_reflns_point_group_measured_fraction_max 0.968
_diffrn_reflns_theta_full 25.242
_diffrn_reflns_theta_max 28.540
_diffrn_reflns_theta_min 1.287
_exptl_absorpt_coefficient_mu 1.343
_exptl_absorpt_correction_T_max 0.68
_exptl_absorpt_correction_T_min 0.60
_exptl_absorpt_correction_type multi-scan
_exptl_absorpt_process_details 'BRUKER SADABS'
_exptl_crystal_density_diffrn 1.623
_exptl_crystal_description prism
_exptl_crystal_F_000 484
_exptl_crystal_size_max 0.320
_exptl_crystal_size_mid 0.260
_exptl_crystal_size_min 0.250
_refine_diff_density_max 0.658
_refine_diff_density_min -0.783
_refine_diff_density_rms 0.097
_refine_ls_extinction_method none
_refine_ls_goodness_of_fit_ref 1.085
_refine_ls_hydrogen_treatment mixed
_refine_ls_matrix_type full
_refine_ls_number_parameters 230
_refine_ls_number_reflns 4841
_refine_ls_number_restraints 0
_refine_ls_restrained_S_all 1.085
_refine_ls_R_factor_all 0.0483
_refine_ls_R_factor_gt 0.0405
_refine_ls_shift/su_max 0.001
_refine_ls_shift/su_mean 0.000
_refine_ls_structure_factor_coef Fsqd
_refine_ls_weighting_details 'w=1/[\s^2^(Fo^2^)+(0.0443P)^2^+1.9504P] where P=(Fo^2^+2Fc^2^)/3'
_refine_ls_weighting_scheme calc
_refine_ls_wR_factor_gt 0.1069
_refine_ls_wR_factor_ref 0.1108
_reflns_Friedel_coverage 0.000
_reflns_number_gt 4228
_reflns_number_total 4841
_reflns_threshold_expression 'I > 2\s(I)'
_cod_data_source_file c6dt04578b2.cif
_cod_data_source_block 2
_cod_depositor_comments
;
The following automatic conversions were performed:

'_exptl_absorpt_correction_type' value 'MULTI-SCAN' changed to
'multi-scan' according to
/usr/data/users/saulius/crontab/automatic-downloads/rss-feeds/RSC/lib/dictionaries/cif_core.dic
dictionary named 'cif_core.dic' version 2.4.2 from 2011-04-26.

Automatic conversion script
Id: cif_fix_values 4268 2015-11-12 08:31:59Z antanas 

 Adding full bibliography for 7041680--7041682.cif.
;
_cod_database_code 7041680
_shelx_shelxl_version_number 2014/7
_shelx_space_group_comment
;
The symmetry employed for this shelxl refinement is uniquely defined
by the following loop, which should always be used as a source of
symmetry information in preference to the above space-group names.
They are only intended as comments.
;

loop_
_space_group_symop_operation_xyz
'x, y, z'
'-x, -y, -z'

loop_
_atom_site_label
_atom_site_type_symbol
_atom_site_fract_x
_atom_site_fract_y
_atom_site_fract_z
_atom_site_U_iso_or_equiv
_atom_site_adp_type
_atom_site_occupancy
_atom_site_site_symmetry_order
_atom_site_calc_flag
_atom_site_refinement_flags_posn
_atom_site_refinement_flags_adp
Cd Cd 0.47873(4) 0.39360(4) 0.76250(2) 0.03653(10) Uani 1 1 d . .
N1 N 0.5988(5) 0.4223(5) 0.6391(2) 0.0405(7) Uani 1 1 d . .
N2 N 0.7826(5) 0.6582(4) 0.7850(2) 0.0362(7) Uani 1 1 d . .
N3 N 0.6772(4) 0.9178(4) 0.8532(2) 0.0330(6) Uani 1 1 d . .
N4 N 0.6187(5) 1.2319(5) 0.8293(2) 0.0365(7) Uani 1 1 d . .
H4N H 0.686(7) 1.297(7) 0.860(3) 0.044 Uiso 1 1 d . U
C1 C 0.5172(7) 0.3067(7) 0.5683(3) 0.0490(10) Uani 1 1 d . .
H1 H 0.4067 0.2000 0.5667 0.059 Uiso 1 1 calc R U
C2 C 0.5915(8) 0.3404(8) 0.4969(3) 0.0614(13) Uani 1 1 d . .
H2 H 0.5337 0.2562 0.4489 0.074 Uiso 1 1 calc R U
C3 C 0.7498(8) 0.4982(9) 0.4987(3) 0.0627(14) Uani 1 1 d . .
H3 H 0.8003 0.5243 0.4512 0.075 Uiso 1 1 calc R U
C4 C 0.8354(7) 0.6192(8) 0.5706(3) 0.0543(12) Uani 1 1 d . .
H4 H 0.9434 0.7284 0.5722 0.065 Uiso 1 1 calc R U
C5 C 0.7586(6) 0.5765(6) 0.6406(3) 0.0419(9) Uani 1 1 d . .
C6 C 0.8487(6) 0.6962(6) 0.7202(3) 0.0409(9) Uani 1 1 d . .
H6 H 0.9588 0.8041 0.7230 0.049 Uiso 1 1 calc R U
C7 C 0.8917(6) 0.7829(6) 0.8636(3) 0.0439(9) Uani 1 1 d . .
H7A H 0.9916 0.8932 0.8507 0.053 Uiso 1 1 calc R U
H7B H 0.9477 0.7264 0.9023 0.053 Uiso 1 1 calc R U
C8 C 0.7708(6) 0.8303(6) 0.9054(3) 0.0417(9) Uani 1 1 d . .
H8A H 0.6764 0.7199 0.9213 0.050 Uiso 1 1 calc R U
H8B H 0.8478 0.9106 0.9570 0.050 Uiso 1 1 calc R U
C9 C 0.4874(6) 1.0692(6) 0.8599(3) 0.0435(9) Uani 1 1 d . .
H9A H 0.3899 0.9889 0.8124 0.052 Uiso 1 1 calc R U
H9B H 0.4293 1.1033 0.8977 0.052 Uiso 1 1 calc R U
C10 C 0.5809(7) 0.9691(6) 0.9059(3) 0.0429(9) Uani 1 1 d . .
H10A H 0.6704 1.0456 0.9563 0.051 Uiso 1 1 calc R U
H10B H 0.4877 0.8605 0.9235 0.051 Uiso 1 1 calc R U
C11 C 0.8160(6) 1.0850(6) 0.8259(3) 0.0431(9) Uani 1 1 d . .
H11A H 0.8778 1.0537 0.7891 0.052 Uiso 1 1 calc R U
H11B H 0.9099 1.1634 0.8749 0.052 Uiso 1 1 calc R U
C12 C 0.7214(6) 1.1847(6) 0.7793(3) 0.0452(10) Uani 1 1 d . .
H12A H 0.8153 1.2951 0.7632 0.054 Uiso 1 1 calc R U
H12B H 0.6357 1.1092 0.7279 0.054 Uiso 1 1 calc R U
S1 S -0.1351(2) 0.1002(3) 0.58571(11) 0.0775(4) Uani 1 1 d . .
S2 S 0.17365(18) 0.52771(18) 0.95799(8) 0.0526(3) Uani 1 1 d . .
N5 N 0.2040(6) 0.1684(6) 0.6869(3) 0.0655(12) Uani 1 1 d . .
N6 N 0.3638(6) 0.4035(6) 0.8775(3) 0.0582(10) Uani 1 1 d . .
C13 C 0.0626(7) 0.1401(6) 0.6446(3) 0.0502(11) Uani 1 1 d . .
C14 C 0.2864(6) 0.4548(6) 0.9116(3) 0.0436(9) Uani 1 1 d . .
O1 O 0.4174(4) 0.6417(4) 0.72544(19) 0.0442(7) Uani 1 1 d . .
H1A H 0.4933 0.7331 0.7615 0.066 Uiso 1 1 d R U
C15 C 0.2359(7) 0.6244(8) 0.7185(3) 0.0578(13) Uani 1 1 d . .
H15A H 0.2150 0.6332 0.7740 0.087 Uiso 1 1 calc R U
H15B H 0.1428 0.5087 0.6882 0.087 Uiso 1 1 calc R U
H15C H 0.2282 0.7196 0.6888 0.087 Uiso 1 1 calc R U

loop_
_atom_site_aniso_label
_atom_site_aniso_U_11
_atom_site_aniso_U_22
_atom_site_aniso_U_33
_atom_site_aniso_U_23
_atom_site_aniso_U_13
_atom_site_aniso_U_12
Cd 0.03764(16) 0.03375(16) 0.04188(17) 0.00500(11) 0.01418(11) 0.01825(13)
N1 0.0424(18) 0.0422(19) 0.0392(18) 0.0084(15) 0.0121(14) 0.0210(16)
N2 0.0371(17) 0.0296(15) 0.0453(18) 0.0085(14) 0.0110(14) 0.0181(14)
N3 0.0345(16) 0.0256(14) 0.0369(16) 0.0024(12) 0.0073(13) 0.0131(13)
N4 0.0437(19) 0.0279(16) 0.0370(18) 0.0019(13) 0.0102(14) 0.0161(15)
C1 0.054(3) 0.050(3) 0.044(2) 0.001(2) 0.010(2) 0.026(2)
C2 0.076(4) 0.080(4) 0.040(2) 0.002(2) 0.012(2) 0.048(3)
C3 0.074(4) 0.083(4) 0.049(3) 0.022(3) 0.031(3) 0.046(3)
C4 0.053(3) 0.067(3) 0.052(3) 0.022(2) 0.023(2) 0.033(3)
C5 0.040(2) 0.048(2) 0.047(2) 0.0157(19) 0.0136(17) 0.0269(19)
C6 0.037(2) 0.036(2) 0.054(2) 0.0125(18) 0.0142(18) 0.0194(17)
C7 0.042(2) 0.038(2) 0.048(2) 0.0032(18) -0.0028(18) 0.0218(19)
C8 0.050(2) 0.036(2) 0.036(2) 0.0042(16) 0.0016(17) 0.0209(19)
C9 0.049(2) 0.040(2) 0.053(2) 0.0121(19) 0.027(2) 0.025(2)
C10 0.059(3) 0.034(2) 0.041(2) 0.0108(17) 0.0229(19) 0.022(2)
C11 0.041(2) 0.038(2) 0.057(3) 0.0148(19) 0.0194(19) 0.0209(19)
C12 0.050(2) 0.044(2) 0.057(3) 0.022(2) 0.030(2) 0.028(2)
S1 0.0557(8) 0.0904(12) 0.0722(10) 0.0033(8) 0.0073(7) 0.0268(8)
S2 0.0543(7) 0.0559(7) 0.0551(7) -0.0014(5) 0.0216(5) 0.0294(6)
N5 0.049(3) 0.057(3) 0.068(3) -0.003(2) 0.012(2) 0.009(2)
N6 0.064(3) 0.070(3) 0.058(2) 0.010(2) 0.030(2) 0.041(2)
C13 0.048(3) 0.038(2) 0.052(3) 0.0014(19) 0.020(2) 0.007(2)
C14 0.046(2) 0.045(2) 0.040(2) 0.0058(18) 0.0151(18) 0.020(2)
O1 0.0378(15) 0.0429(16) 0.0496(17) -0.0066(13) 0.0001(12) 0.0216(13)
C15 0.048(3) 0.068(3) 0.061(3) -0.009(2) -0.003(2) 0.037(3)

loop_
_atom_type_symbol
_atom_type_description
_atom_type_scat_dispersion_real
_atom_type_scat_dispersion_imag
_atom_type_scat_source
C C 0.0033 0.0016 'International Tables Vol C Tables 4.2.6.8 and 6.1.1.4'
H H 0.0000 0.0000 'International Tables Vol C Tables 4.2.6.8 and 6.1.1.4'
N N 0.0061 0.0033 'International Tables Vol C Tables 4.2.6.8 and 6.1.1.4'
O O 0.0106 0.0060 'International Tables Vol C Tables 4.2.6.8 and 6.1.1.4'
S S 0.1246 0.1234 'International Tables Vol C Tables 4.2.6.8 and 6.1.1.4'
Cd Cd -0.8075 1.2024 'International Tables Vol C Tables 4.2.6.8 and 6.1.1.4'

loop_
_geom_angle_atom_site_label_1
_geom_angle_atom_site_label_2
_geom_angle_atom_site_label_3
_geom_angle
_geom_angle_site_symmetry_1
_geom_angle_site_symmetry_3
N5 Cd N6 94.25(17) . .
N5 Cd N4 101.96(16) . 1_545
N6 Cd N4 90.83(14) . 1_545
N5 Cd N1 88.12(15) . .
N6 Cd N1 171.97(14) . .
N4 Cd N1 96.18(12) 1_545 .
N5 Cd N2 156.52(15) . .
N6 Cd N2 106.39(15) . .
N4 Cd N2 89.05(12) 1_545 .
N1 Cd N2 69.95(12) . .
N5 Cd O1 96.49(15) . .
N6 Cd O1 84.26(13) . .
N4 Cd O1 161.21(12) 1_545 .
N1 Cd O1 87.86(11) . .
N2 Cd O1 75.08(10) . .
C1 N1 C5 118.2(4) . .
C1 N1 Cd 126.2(3) . .
C5 N1 Cd 115.4(3) . .
C6 N2 C7 117.7(4) . .
C6 N2 Cd 114.7(3) . .
C7 N2 Cd 127.6(3) . .
C10 N3 C8 107.6(3) . .
C10 N3 C11 108.2(3) . .
C8 N3 C11 110.4(3) . .
C9 N4 C12 109.6(3) . .
C9 N4 Cd 112.6(3) . 1_565
C12 N4 Cd 114.8(3) . 1_565
C9 N4 H4N 114(5) . .
C12 N4 H4N 104(5) . .
Cd N4 H4N 101(4) 1_565 .
N1 C1 C2 122.3(5) . .
N1 C1 H1 118.8 . .
C2 C1 H1 118.8 . .
C3 C2 C1 118.8(5) . .
C3 C2 H2 120.6 . .
C1 C2 H2 120.6 . .
C2 C3 C4 119.9(5) . .
C2 C3 H3 120.1 . .
C4 C3 H3 120.1 . .
C3 C4 C5 119.0(5) . .
C3 C4 H4 120.5 . .
C5 C4 H4 120.5 . .
N1 C5 C4 121.8(4) . .
N1 C5 C6 116.9(4) . .
C4 C5 C6 121.3(4) . .
N2 C6 C5 122.2(4) . .
N2 C6 H6 118.9 . .
C5 C6 H6 118.9 . .
N2 C7 C8 111.5(3) . .
N2 C7 H7A 109.3 . .
C8 C7 H7A 109.3 . .
N2 C7 H7B 109.3 . .
C8 C7 H7B 109.3 . .
H7A C7 H7B 108.0 . .
N3 C8 C7 114.9(3) . .
N3 C8 H8A 108.5 . .
C7 C8 H8A 108.5 . .
N3 C8 H8B 108.5 . .
C7 C8 H8B 108.5 . .
H8A C8 H8B 107.5 . .
N4 C9 C10 112.2(4) . .
N4 C9 H9A 109.2 . .
C10 C9 H9A 109.2 . .
N4 C9 H9B 109.2 . .
C10 C9 H9B 109.2 . .
H9A C9 H9B 107.9 . .
N3 C10 C9 112.3(3) . .
N3 C10 H10A 109.1 . .
C9 C10 H10A 109.1 . .
N3 C10 H10B 109.1 . .
C9 C10 H10B 109.1 . .
H10A C10 H10B 107.9 . .
N3 C11 C12 110.3(3) . .
N3 C11 H11A 109.6 . .
C12 C11 H11A 109.6 . .
N3 C11 H11B 109.6 . .
C12 C11 H11B 109.6 . .
H11A C11 H11B 108.1 . .
N4 C12 C11 113.4(4) . .
N4 C12 H12A 108.9 . .
C11 C12 H12A 108.9 . .
N4 C12 H12B 108.9 . .
C11 C12 H12B 108.9 . .
H12A C12 H12B 107.7 . .
C13 N5 Cd 142.8(4) . .
C14 N6 Cd 149.4(4) . .
N5 C13 S1 179.8(5) . .
N6 C14 S2 178.7(4) . .
C15 O1 Cd 121.4(3) . .
C15 O1 H1A 106.9 . .
Cd O1 H1A 107.4 . .
O1 C15 H15A 109.5 . .
O1 C15 H15B 109.5 . .
H15A C15 H15B 109.5 . .
O1 C15 H15C 109.5 . .
H15A C15 H15C 109.5 . .
H15B C15 H15C 109.5 . .

loop_
_geom_bond_atom_site_label_1
_geom_bond_atom_site_label_2
_geom_bond_distance
_geom_bond_site_symmetry_2
Cd N5 2.261(5) .
Cd N6 2.280(4) .
Cd N4 2.328(3) 1_545
Cd N1 2.377(3) .
Cd N2 2.411(3) .
Cd O1 2.427(3) .
N1 C1 1.336(6) .
N1 C5 1.347(6) .
N2 C6 1.258(5) .
N2 C7 1.477(5) .
N3 C10 1.469(5) .
N3 C8 1.472(5) .
N3 C11 1.480(5) .
N4 C9 1.459(5) .
N4 C12 1.464(5) .
N4 Cd 2.328(3) 1_565
N4 H4N 0.68(5) .
C1 C2 1.391(7) .
C1 H1 0.9300 .
C2 C3 1.355(8) .
C2 H2 0.9300 .
C3 C4 1.371(8) .
C3 H3 0.9300 .
C4 C5 1.382(6) .
C4 H4 0.9300 .
C5 C6 1.461(6) .
C6 H6 0.9300 .
C7 C8 1.513(6) .
C7 H7A 0.9700 .
C7 H7B 0.9700 .
C8 H8A 0.9700 .
C8 H8B 0.9700 .
C9 C10 1.510(6) .
C9 H9A 0.9700 .
C9 H9B 0.9700 .
C10 H10A 0.9700 .
C10 H10B 0.9700 .
C11 C12 1.517(6) .
C11 H11A 0.9700 .
C11 H11B 0.9700 .
C12 H12A 0.9700 .
C12 H12B 0.9700 .
S1 C13 1.613(6) .
S2 C14 1.628(4) .
N5 C13 1.156(7) .
N6 C14 1.145(6) .
O1 C15 1.434(5) .
O1 H1A 0.8500 .
C15 H15A 0.9600 .
C15 H15B 0.9600 .
C15 H15C 0.9600 .

loop_
_geom_hbond_atom_site_label_D
_geom_hbond_atom_site_label_H
_geom_hbond_atom_site_label_A
_geom_hbond_distance_DH
_geom_hbond_distance_HA
_geom_hbond_distance_DA
_geom_hbond_angle_DHA
O1 H1A N3 0.85 1.95 2.795(4) 171.4

loop_
_geom_torsion_atom_site_label_1
_geom_torsion_atom_site_label_2
_geom_torsion_atom_site_label_3
_geom_torsion_atom_site_label_4
_geom_torsion
_geom_torsion_site_symmetry_1
C5 N1 C1 C2 0.1(7) .
Cd N1 C1 C2 175.5(3) .
N1 C1 C2 C3 -1.7(8) .
C1 C2 C3 C4 1.3(8) .
C2 C3 C4 C5 0.6(8) .
C1 N1 C5 C4 1.9(6) .
Cd N1 C5 C4 -174.0(3) .
C1 N1 C5 C6 -177.4(4) .
Cd N1 C5 C6 6.7(4) .
C3 C4 C5 N1 -2.3(7) .
C3 C4 C5 C6 177.0(4) .
C7 N2 C6 C5 176.0(3) .
Cd N2 C6 C5 -7.2(5) .
N1 C5 C6 N2 0.4(6) .
C4 C5 C6 N2 -178.8(4) .
C6 N2 C7 C8 132.3(4) .
Cd N2 C7 C8 -44.0(4) .
C10 N3 C8 C7 -174.9(4) .
C11 N3 C8 C7 -57.0(4) .
N2 C7 C8 N3 -59.1(5) .
C12 N4 C9 C10 53.0(5) .
Cd N4 C9 C10 -177.9(3) 1_565
C8 N3 C10 C9 177.1(4) .
C11 N3 C10 C9 57.8(5) .
N4 C9 C10 N3 -57.1(5) .
C10 N3 C11 C12 -57.0(4) .
C8 N3 C11 C12 -174.5(3) .
C9 N4 C12 C11 -54.0(5) .
Cd N4 C12 C11 178.1(3) 1_565
N3 C11 C12 N4 57.2(5) .
